data_7124889
loop_
_publ_author_name
'Chorazy, Szymon'
'Wang, Junhao'
'Ohkoshi, Shin-Ichi'

_publ_section_title
;
 Yellow to greenish-blue colour-tunable photoluminescence and 4f-centered
 slow magnetic relaxation in a cyanido-bridged
 Dy(III)(4-hydroxypyridine)-Co(III) layered material.
;
_journal_issue 71
_journal_name_full 'Chemical communications (Cambridge, England)'
_journal_page_first 10795
_journal_page_last 10798
_journal_paper_doi 10.1039/c6cc05337h
_journal_volume 52
_journal_year 2016
_chemical_formula_moiety 'C16 H16 Co Dy N8 O5'
_chemical_formula_sum 'C16 H16 Co Dy N8 O5'
_chemical_formula_weight 621.8
_space_group_IT_number 11
_space_group_name_Hall '-P 2yb'
_space_group_name_H-M_alt 'P 1 21/m 1'
_symmetry_cell_setting monoclinic
_symmetry_Int_Tables_number 11
_symmetry_space_group_name_Hall '-P 2yb'
_symmetry_space_group_name_H-M 'P 1 21/m 1'
_atom_sites_solution_hydrogens difmap
_audit_conform_dict_location ftp://ftp.iucr.org/pub/cif_core.dic
_audit_conform_dict_name cif_core.dic
_audit_conform_dict_version 2.4.3
_audit_creation_date 2016-04-26T12:10:03-00:00
_audit_creation_method 'WinGX routine CIF_UPDATE'
_audit_update_record
;
2016-04-29 deposited with the CCDC.
2016-08-08 downloaded from the CCDC.
;
_cell_angle_alpha 90
_cell_angle_beta 102.131(7)
_cell_angle_gamma 90
_cell_formula_units_Z 2
_cell_length_a 6.8970(5)
_cell_length_b 15.6685(9)
_cell_length_c 9.6096(6)
_cell_measurement_reflns_used 9618
_cell_measurement_temperature 100(2)
_cell_measurement_theta_max 27.481
_cell_measurement_theta_min 3.021
_cell_measurement_wavelength 0.71075
_cell_volume 1015.28(12)
_computing_molecular_graphics 'Ortep for Windows (Farrugia, 2012)'
_computing_publication_material 'WinGX publication routines (Farrugia, 2012)'
_computing_structure_refinement 'SHELXL-2014/7 (Sheldrick, 2014)'
_diffrn_ambient_temperature 100(2)
_diffrn_measured_fraction_theta_full 0.998
_diffrn_measured_fraction_theta_max 0.998
_diffrn_measurement_device_type 'Rigaku R-AXIS RAPID'
_diffrn_measurement_method \w
_diffrn_radiation_probe x-ray
_diffrn_radiation_type MoK\a
_diffrn_radiation_wavelength 0.71075
_diffrn_reflns_av_R_equivalents 0.0855
_diffrn_reflns_av_unetI/netI 0.0723
_diffrn_reflns_Laue_measured_fraction_full 0.998
_diffrn_reflns_Laue_measured_fraction_max 0.998
_diffrn_reflns_limit_h_max 8
_diffrn_reflns_limit_h_min -8
_diffrn_reflns_limit_k_max 20
_diffrn_reflns_limit_k_min -18
_diffrn_reflns_limit_l_max 12
_diffrn_reflns_limit_l_min -11
_diffrn_reflns_number 9618
_diffrn_reflns_point_group_measured_fraction_full 0.998
_diffrn_reflns_point_group_measured_fraction_max 0.998
_diffrn_reflns_theta_full 25.242
_diffrn_reflns_theta_max 27.481
_diffrn_reflns_theta_min 3.021
_diffrn_standards_number 0
_exptl_absorpt_coefficient_mu 4.516
_exptl_absorpt_correction_T_max 1.0000
_exptl_absorpt_correction_T_min 0.7012
_exptl_absorpt_correction_type multi-scan
_exptl_absorpt_process_details 'ABSCOR (Rigaku, 1995)'
_exptl_crystal_colour colorless
_exptl_crystal_density_diffrn 2.034
_exptl_crystal_density_method 'not measured'
_exptl_crystal_description plate
_exptl_crystal_F_000 602
_exptl_crystal_preparation 'Magnetic properties,Luminescent'
_exptl_crystal_size_max 0.095
_exptl_crystal_size_mid 0.050
_exptl_crystal_size_min 0.027
_refine_diff_density_max 2.934
_refine_diff_density_min -2.729
_refine_diff_density_rms 0.289
_refine_ls_extinction_method none
_refine_ls_goodness_of_fit_ref 1.21
_refine_ls_hydrogen_treatment refall
_refine_ls_matrix_type full
_refine_ls_number_constraints 0
_refine_ls_number_parameters 185
_refine_ls_number_reflns 2407
_refine_ls_number_restraints 41
_refine_ls_restrained_S_all 1.208
_refine_ls_R_factor_all 0.0801
_refine_ls_R_factor_gt 0.0624
_refine_ls_shift/su_max 0
_refine_ls_shift/su_mean 0
_refine_ls_structure_factor_coef Fsqd
_refine_ls_weighting_details 'w=1/[\s^2^(Fo^2^)+(0.0373P)^2^+6.7117P] where P=(Fo^2^+2Fc^2^)/3'
_refine_ls_weighting_scheme calc
_refine_ls_wR_factor_gt 0.1023
_refine_ls_wR_factor_ref 0.1119
_reflns_Friedel_coverage 0
_reflns_number_gt 2117
_reflns_number_total 2407
_reflns_threshold_expression 'I > 2\s(I)'
_cod_data_source_file c6cc05337h2.cif
_cod_data_source_block shelx
_cod_original_sg_symbol_H-M 'P 21/m'
_cod_database_code 7124889
_shelx_estimated_absorpt_t_min 0.674
_shelx_estimated_absorpt_t_max 0.888

loop_
_symmetry_equiv_pos_as_xyz
'x, y, z'
'-x, y+1/2, -z'
'-x, -y, -z'
'x, -y-1/2, z'

loop_
_atom_site_label
_atom_site_type_symbol
_atom_site_fract_x
_atom_site_fract_y
_atom_site_fract_z
_atom_site_U_iso_or_equiv
_atom_site_adp_type
_atom_site_occupancy
_atom_site_site_symmetry_order
_atom_site_calc_flag
_atom_site_refinement_flags_posn
_atom_site_refinement_flags_adp
_atom_site_refinement_flags_occupancy
Dy1 Dy 0.32330(8) 0.25 0.71493(6) 0.00512(15) Uani 1 2 d S T P
Co1 Co 0.6804(3) 0.25 0.27089(15) 0.0078(3) Uani 1 2 d S T P
O1 O 0.5890(8) 0.3378(4) 0.7472(6) 0.0174(13) Uani 1 1 d . . .
O2 O 0.1946(10) 0.3913(4) 0.6993(9) 0.0331(17) Uani 1 1 d D . .
N2 N 1.0094(16) 0.25 0.5335(10) 0.018(2) Uani 1 2 d S TU P
N6 N 0.7997(12) 0.5794(5) 0.8120(10) 0.0266(18) Uani 1 1 d . . .
N1 N 0.3916(16) 0.25 0.4674(13) 0.022(2) Uani 1 2 d S TU P
N3 N 0.4034(16) 0.25 -0.0207(11) 0.018(2) Uani 1 2 d S TU P
N4 N 1.0083(13) 0.25 0.1082(9) 0.0045(18) Uani 1 2 d S TU P
N5 N 0.7066(11) 0.4440(4) 0.2795(8) 0.0187(16) Uani 1 1 d . . .
C6 C 0.6607(12) 0.4135(5) 0.7681(9) 0.0161(17) Uani 1 1 d . . .
C10 C 0.6966(13) 0.4521(5) 0.9044(9) 0.0159(18) Uani 1 1 d . . .
C9 C 0.7619(14) 0.5335(6) 0.9227(11) 0.025(2) Uani 1 1 d . . .
C7 C 0.7094(12) 0.4622(6) 0.6551(10) 0.0174(19) Uani 1 1 d . . .
C8 C 0.7778(13) 0.5440(6) 0.6821(11) 0.026(2) Uani 1 1 d . . .
C1 C 0.4889(19) 0.25 0.3895(14) 0.020(2) Uani 1 2 d S TU P
C4 C 0.8782(17) 0.25 0.1703(12) 0.010(2) Uani 1 2 d S TU P
C2 C 0.8784(16) 0.25 0.4382(11) 0.009(2) Uani 1 2 d S TU P
C3 C 0.4974(17) 0.25 0.0916(12) 0.012(2) Uani 1 2 d S TU P
C5 C 0.6920(12) 0.3714(5) 0.2743(8) 0.0138(17) Uani 1 1 d . . .
O3 O 0.0163(14) 0.25 0.8102(8) 0.021(2) Uani 1 2 d DS TU P
H8 H 0.804(14) 0.577(6) 0.606(10) 0.02(2) Uiso 1 1 d . . .
H10 H 0.678(13) 0.417(6) 0.985(10) 0.02(2) Uiso 1 1 d . . .
H7 H 0.713(12) 0.445(5) 0.571(9) 0.01(2) Uiso 1 1 d . . .
H9 H 0.775(15) 0.562(6) 1.003(11) 0.03(3) Uiso 1 1 d . . .
H2B H 0.237(14) 0.449(2) 0.704(11) 0.03(3) Uiso 1 1 d D . .
H2A H 0.058(4) 0.398(7) 0.699(12) 0.05(3) Uiso 1 1 d D . .
H3 H -0.015(14) 0.297(4) 0.862(8) 0.03(3) Uiso 1 1 d D . .

loop_
_atom_site_aniso_label
_atom_site_aniso_U_11
_atom_site_aniso_U_22
_atom_site_aniso_U_33
_atom_site_aniso_U_23
_atom_site_aniso_U_13
_atom_site_aniso_U_12
Dy1 0.0033(2) 0.0050(2) 0.0065(2) 0 -0.00015(16) 0
Co1 0.0081(7) 0.0093(7) 0.0065(7) 0 0.0030(6) 0
O1 0.011(3) 0.013(3) 0.027(3) -0.005(2) 0.002(2) -0.008(2)
O2 0.012(3) 0.011(3) 0.074(5) -0.001(3) 0.004(3) 0.003(3)
N2 0.019(5) 0.025(6) 0.008(5) 0 -0.001(3) 0
N6 0.015(4) 0.018(4) 0.047(5) 0.001(4) 0.007(4) -0.002(3)
N1 0.015(5) 0.017(5) 0.039(6) 0 0.013(4) 0
N3 0.027(6) 0.003(5) 0.020(4) 0 -0.006(4) 0
N4 0.005(3) 0.005(3) 0.005(3) 0 0.004(3) 0
N5 0.017(4) 0.016(4) 0.022(4) -0.003(3) 0.001(3) -0.001(3)
C6 0.007(4) 0.018(4) 0.020(5) -0.002(3) -0.004(3) 0.004(3)
C10 0.015(5) 0.016(5) 0.018(4) -0.009(3) 0.007(4) 0.003(3)
C9 0.017(5) 0.025(5) 0.029(5) -0.012(4) -0.006(4) 0.006(4)
C7 0.009(4) 0.021(5) 0.024(5) 0.004(4) 0.008(4) 0.000(3)
C8 0.013(5) 0.026(5) 0.042(6) 0.010(4) 0.012(4) 0.007(4)
C1 0.014(5) 0.011(5) 0.033(6) 0 0.003(4) 0
C4 0.006(4) 0.013(4) 0.012(4) 0 0.002(3) 0
C2 0.009(3) 0.009(3) 0.009(2) 0 0.0034(17) 0
C3 0.011(3) 0.013(3) 0.013(3) 0 0.0044(18) 0
C5 0.010(4) 0.021(5) 0.011(4) 0.003(3) 0.004(3) 0.007(4)
O3 0.026(4) 0.033(4) 0.005(3) 0 0.006(3) 0

loop_
_atom_type_symbol
_atom_type_description
_atom_type_scat_dispersion_real
_atom_type_scat_dispersion_imag
_atom_type_scat_source
Dy Dy -0.1892 4.4098 'International Tables Vol C Tables 4.2.6.8 and 6.1.1.4'
Co Co 0.3494 0.9721 'International Tables Vol C Tables 4.2.6.8 and 6.1.1.4'
C C 0.0033 0.0016 'International Tables Vol C Tables 4.2.6.8 and 6.1.1.4'
H H 0 0 'International Tables Vol C Tables 4.2.6.8 and 6.1.1.4'
O O 0.0106 0.006 'International Tables Vol C Tables 4.2.6.8 and 6.1.1.4'
N N 0.0061 0.0033 'International Tables Vol C Tables 4.2.6.8 and 6.1.1.4'

loop_
_geom_angle_atom_site_label_1
_geom_angle_atom_site_label_2
_geom_angle_atom_site_label_3
_geom_angle
_geom_angle_site_symmetry_1
_geom_angle_site_symmetry_3
O1 Dy1 O1 75.0(3) . 4_565
O1 Dy1 O2 73.9(2) . .
O1 Dy1 O2 148.9(2) 4_565 .
O1 Dy1 O2 148.9(2) . 4_565
O1 Dy1 O2 73.9(2) 4_565 4_565
O2 Dy1 O2 137.2(3) . 4_565
O1 Dy1 O3 132.88(18) . .
O1 Dy1 O3 132.88(19) 4_565 .
O2 Dy1 O3 71.74(18) . .
O2 Dy1 O3 71.74(18) 4_565 .
O1 Dy1 N2 131.3(2) . 1_455
O1 Dy1 N2 131.3(2) 4_565 1_455
O2 Dy1 N2 72.33(18) . 1_455
O2 Dy1 N2 72.33(18) 4_565 1_455
O3 Dy1 N2 64.6(3) . 1_455
O1 Dy1 N3 81.9(3) . 1_556
O1 Dy1 N3 81.9(3) 4_565 1_556
O2 Dy1 N3 93.7(2) . 1_556
O2 Dy1 N3 93.7(2) 4_565 1_556
O3 Dy1 N3 69.3(3) . 1_556
N2 Dy1 N3 133.9(3) 1_455 1_556
O1 Dy1 N1 79.8(3) . .
O1 Dy1 N1 79.8(2) 4_565 .
O2 Dy1 N1 94.7(2) . .
O2 Dy1 N1 94.7(2) 4_565 .
O3 Dy1 N1 133.8(3) . .
N2 Dy1 N1 69.2(3) 1_455 .
N3 Dy1 N1 156.9(4) 1_556 .
C4 Co1 C2 87.9(5) . .
C4 Co1 C5 88.6(2) . .
C2 Co1 C5 88.0(3) . .
C4 Co1 C5 88.6(2) . 4_565
C2 Co1 C5 88.0(3) . 4_565
C5 Co1 C5 175.2(5) . 4_565
C4 Co1 C3 87.0(5) . .
C2 Co1 C3 175.0(5) . .
C5 Co1 C3 91.9(3) . .
C5 Co1 C3 91.9(3) 4_565 .
C4 Co1 C1 175.6(6) . .
C2 Co1 C1 87.6(5) . .
C5 Co1 C1 91.2(2) . .
C5 Co1 C1 91.2(2) 4_565 .
C3 Co1 C1 97.4(5) . .
C6 O1 Dy1 149.1(5) . .
Dy1 O2 H2B 141(6) . .
Dy1 O2 H2A 117(7) . .
H2B O2 H2A 101(9) . .
C2 N2 Dy1 171.9(10) . 1_655
C8 N6 C9 120.5(8) . .
C1 N1 Dy1 154.1(11) . .
C3 N3 Dy1 158.7(10) . 1_554
O1 C6 C10 121.6(8) . .
O1 C6 C7 121.4(8) . .
C10 C6 C7 117.0(8) . .
C9 C10 C6 120.8(9) . .
C9 C10 H10 122(5) . .
C6 C10 H10 117(5) . .
C10 C9 N6 120.9(9) . .
C10 C9 H9 125(7) . .
N6 C9 H9 114(7) . .
C8 C7 C6 118.9(9) . .
C8 C7 H7 114(6) . .
C6 C7 H7 127(6) . .
N6 C8 C7 121.9(9) . .
N6 C8 H8 119(5) . .
C7 C8 H8 119(5) . .
N1 C1 Co1 174.1(12) . .
N4 C4 Co1 178.6(10) . .
N2 C2 Co1 174.7(11) . .
N3 C3 Co1 173.6(11) . .
N5 C5 Co1 177.2(8) . .
Dy1 O3 H3 120(6) . .

loop_
_geom_bond_atom_site_label_1
_geom_bond_atom_site_label_2
_geom_bond_distance
_geom_bond_site_symmetry_2
Dy1 O1 2.260(5) .
Dy1 O1 2.260(5) 4_565
Dy1 O2 2.378(6) .
Dy1 O2 2.378(6) 4_565
Dy1 O3 2.477(9) .
Dy1 N2 2.478(10) 1_455
Dy1 N3 2.483(10) 1_556
Dy1 N1 2.520(11) .
Co1 C4 1.831(12) .
Co1 C2 1.878(11) .
Co1 C5 1.905(8) .
Co1 C5 1.905(8) 4_565
Co1 C3 1.910(11) .
Co1 C1 1.918(14) .
O1 C6 1.284(10) .
O2 H2B 0.949(10) .
O2 H2A 0.948(10) .
N2 C2 1.143(14) .
N2 Dy1 2.478(10) 1_655
N6 C8 1.345(13) .
N6 C9 1.354(13) .
N1 C1 1.105(16) .
N3 C3 1.136(14) .
N3 Dy1 2.483(10) 1_554
N4 C4 1.177(14) .
N5 C5 1.142(10) .
C6 C10 1.416(11) .
C6 C7 1.423(12) .
C10 C9 1.352(13) .
C10 H10 0.98(9) .
C9 H9 0.89(10) .
C7 C8 1.371(13) .
C7 H7 0.86(9) .
C8 H8 0.94(9) .
O3 H3 0.948(10) .

loop_
_geom_torsion_atom_site_label_1
_geom_torsion_atom_site_label_2
_geom_torsion_atom_site_label_3
_geom_torsion_atom_site_label_4
_geom_torsion
Dy1 O1 C6 C10 78.8(13)
Dy1 O1 C6 C7 -101.7(12)
O1 C6 C10 C9 -176.3(8)
C7 C6 C10 C9 4.2(12)
C6 C10 C9 N6 -1.8(13)
C8 N6 C9 C10 -1.8(14)
O1 C6 C7 C8 177.3(8)
C10 C6 C7 C8 -3.2(12)
C9 N6 C8 C7 2.8(14)
C6 C7 C8 N6 -0.1(13)
